data_2012083
loop_
_publ_author_name
'Belai, Nebebech'
'Dickman, Michael H.'
'Pope, Michael T.'

_publ_section_title
;Potassium
 bis(carbonato-<i>O</i>,<i>O</i>')(ethylenediamine-<i>N</i>,<i>N</i>')cobaltate(III)
 monohydrate at 173K
;
_journal_issue 7
_journal_name_full 'Acta Crystallographica Section C'
_journal_page_first 802
_journal_page_last 803
_journal_paper_doi 10.1107/S0108270101006692
_journal_volume 57
_journal_year 2001
_chemical_formula_iupac 'K[Co (CO3 ) 2 (C2 H8 N2 )] , H2 O '
_chemical_formula_moiety 'K + , C4 H8 Co N2 O6 - , H2 O '
_chemical_formula_sum 'C4 H10 Co K N2 O7'
_chemical_formula_weight 296.17
_chemical_name_systematic
;
 Potassium bis(carbonato-O,O')(ethylenediamine-N,N')cobaltate(III)
 monohydrate
;
_space_group_IT_number 13
_symmetry_cell_setting monoclinic
_symmetry_space_group_name_Hall '-P 2yac'
_symmetry_space_group_name_H-M 'P 1 2/n 1'
_cell_angle_alpha 90.00
_cell_angle_beta 108.947(2)
_cell_angle_gamma 90.00
_cell_formula_units_Z 2
_cell_length_a 8.2527(13)
_cell_length_b 7.3864(12)
_cell_length_c 8.5085(14)
_cell_measurement_reflns_used 4154
_cell_measurement_temperature 173(2)
_cell_measurement_theta_max 28.29
_cell_measurement_theta_min 2.53
_cell_volume 490.56(14)
_computing_cell_refinement 'SAINT (Bruker, 1998)'
_computing_data_collection 'SMART (Bruker, 1998)'
_computing_data_reduction 'SHELXTL (Bruker, 1998)'
_computing_molecular_graphics SHELXTL
_computing_publication_material SHELXTL
_computing_structure_refinement 'SHELXL97 (Sheldrick, 1997)'
_computing_structure_solution 'SHELXS97 (Sheldrick, 1997)'
_diffrn_ambient_temperature 173(2)
_diffrn_measured_fraction_theta_full .980
_diffrn_measured_fraction_theta_max .980
_diffrn_measurement_device_type 'Bruker SMART CCD area detector'
_diffrn_measurement_method 'omega scans'
_diffrn_radiation_monochromator graphite
_diffrn_radiation_source 'normal-focus sealed tube'
_diffrn_radiation_type MoK\a
_diffrn_radiation_wavelength .71073
_diffrn_reflns_av_R_equivalents .0222
_diffrn_reflns_av_sigmaI/netI .0173
_diffrn_reflns_limit_h_max 10
_diffrn_reflns_limit_h_min -10
_diffrn_reflns_limit_k_max 9
_diffrn_reflns_limit_k_min -9
_diffrn_reflns_limit_l_max 11
_diffrn_reflns_limit_l_min -11
_diffrn_reflns_number 5227
_diffrn_reflns_theta_full 28.29
_diffrn_reflns_theta_max 28.29
_diffrn_reflns_theta_min 2.76
_diffrn_standards_decay_% <1
_diffrn_standards_interval_time 'CCD detector used'
_diffrn_standards_number 'CCD detector used'
_exptl_absorpt_coefficient_mu 2.193
_exptl_absorpt_correction_T_max .645
_exptl_absorpt_correction_T_min .538
_exptl_absorpt_correction_type multi-scan
_exptl_absorpt_process_details '(SADABS; Blessing, 1995)'
_exptl_crystal_colour purple
_exptl_crystal_density_diffrn 2.005
_exptl_crystal_density_method 'not measured'
_exptl_crystal_description block
_exptl_crystal_F_000 300
_exptl_crystal_size_max .24
_exptl_crystal_size_mid .20
_exptl_crystal_size_min .20
_refine_diff_density_max .442
_refine_diff_density_min -.524
_refine_ls_extinction_coef .030(3)
_refine_ls_extinction_method 'SHELXL97 (Sheldrick, 1997)'
_refine_ls_goodness_of_fit_ref 1.073
_refine_ls_hydrogen_treatment refall
_refine_ls_matrix_type full
_refine_ls_number_parameters 91
_refine_ls_number_reflns 1193
_refine_ls_number_restraints 0
_refine_ls_restrained_S_all 1.073
_refine_ls_R_factor_all .0221
_refine_ls_R_factor_gt .0208
_refine_ls_shift/su_max <0.001
_refine_ls_shift/su_mean .000
_refine_ls_structure_factor_coef Fsqd
_refine_ls_weighting_details 'calc w=1/[\s^2^(Fo^2^)+(0.04P)^2^+0.12P] where P=(Fo^2^+2Fc^2^)/3'
_refine_ls_weighting_scheme calc
_refine_ls_wR_factor_ref .0573
_reflns_number_gt 1139
_reflns_number_total 1193
_reflns_threshold_expression I>2\s(I)
_cod_data_source_file fr1331.cif
_cod_data_source_block I
_cod_depositor_comments
;
The following automatic conversions were performed:
'_symmetry_cell_setting' value 'Monoclinic' changed to 'monoclinic'
according to '/home/saulius/struct/CIF-dictionaries/cif_core.dic'
dictionary named 'cif_core.dic' version 2.4.1 from 2010-06-29.

Automatic conversion script
Id: cif_fix_enum 1527 2010-12-29 10:47:43Z saulius 

The following automatic conversions were performed:

'_symmetry_cell_setting' value 'Monoclinic' changed to 'monoclinic'
according to /home/saulius/struct/CIF-dictionaries/cif_core.dic
dictionary named 'cif_core.dic' version 2.4.1 from 2010-06-29.

Automatic conversion script
Id: cif_fix_values 1715 2011-07-08 13:25:40Z adriana 
;
_cod_original_sg_symbol_H-M 'P 2/n'
_cod_database_code 2012083

loop_
_symmetry_equiv_pos_as_xyz
'x, y, z'
'-x+1/2, y, -z+1/2'
'-x, -y, -z'
'x-1/2, -y, z-1/2'

loop_
_atom_site_label
_atom_site_fract_x
_atom_site_fract_y
_atom_site_fract_z
_atom_site_U_iso_or_equiv
_atom_site_adp_type
_atom_site_calc_flag
_atom_site_refinement_flags
_atom_site_occupancy
_atom_site_disorder_assembly
_atom_site_disorder_group
_atom_site_type_symbol
Co .2500 .49378(3) .2500 .01380(11) Uani d S 1 . . Co
N .20522(17) .30274(17) .08522(15) .0183(2) Uani d . 1 . . N
O1 .02113(13) .53391(14) .24827(13) .0189(2) Uani d . 1 . . O
O2 .24457(12) .67035(13) .41367(12) .0178(2) Uani d . 1 . . O
O3 -.01352(14) .72829(16) .44064(13) .0254(2) Uani d . 1 . . O
O4 .2500 1.0228(3) .7500 .0466(6) Uani d S 1 . . O
C1 .07802(18) .65065(18) .37111(17) .0181(3) Uani d . 1 . . C
C2 .1848(2) .1283(2) .16346(19) .0230(3) Uani d . 1 . . C
K .2500 .67304(6) .7500 .01818(13) Uani d S 1 . . K
H0A .113(3) .331(3) .005(3) .026(5) Uiso d . 1 . . H
H0B .280(3) .303(3) .044(3) .025(5) Uiso d . 1 . . H
H2A .205(3) .029(3) .102(3) .034(6) Uiso d . 1 . . H
H2B .075(2) .123(2) .168(2) .018(4) Uiso d . 1 . . H
H4A .181(3) 1.080(3) .702(3) .041(6) Uiso d . 1 . . H

loop_
_atom_site_aniso_label
_atom_site_aniso_U_11
_atom_site_aniso_U_22
_atom_site_aniso_U_33
_atom_site_aniso_U_12
_atom_site_aniso_U_13
_atom_site_aniso_U_23
Co .01435(16) .01518(16) .01043(16) .000 .00203(10) .000
N .0191(6) .0200(6) .0141(5) .0001(5) .0030(5) -.0017(4)
O1 .0157(5) .0221(5) .0175(5) -.0011(4) .0035(4) .0005(4)
O2 .0187(5) .0194(5) .0145(4) -.0011(4) .0042(4) -.0023(4)
O3 .0253(5) .0315(6) .0214(5) .0094(4) .0104(4) .0034(4)
O4 .0483(13) .0203(9) .0467(13) .000 -.0185(11) .000
C1 .0197(6) .0197(6) .0141(6) .0022(5) .0046(5) .0041(5)
C2 .0266(7) .0177(7) .0230(7) -.0033(5) .0060(6) -.0025(5)
K .0173(2) .0207(2) .0155(2) .000 .00406(15) .000

loop_
_atom_type_symbol
_atom_type_description
_atom_type_scat_dispersion_real
_atom_type_scat_dispersion_imag
_atom_type_scat_source
C C .0033 .0016 'International Tables Vol C Tables 4.2.6.8 and 6.1.1.4'
H H .0000 .0000 'International Tables Vol C Tables 4.2.6.8 and 6.1.1.4'
N N .0061 .0033 'International Tables Vol C Tables 4.2.6.8 and 6.1.1.4'
O O .0106 .0060 'International Tables Vol C Tables 4.2.6.8 and 6.1.1.4'
K K .2009 .2494 'International Tables Vol C Tables 4.2.6.8 and 6.1.1.4'
Co Co .3494 .9721 'International Tables Vol C Tables 4.2.6.8 and 6.1.1.4'

loop_
_geom_angle_atom_site_label_1
_geom_angle_atom_site_label_2
_geom_angle_atom_site_label_3
_geom_angle_site_symmetry_1
_geom_angle_site_symmetry_3
_geom_angle
_geom_angle_publ_flag
O1 Co O1 2 . 162.12(7) yes
O1 Co O2 2 . 98.35(4) no
O1 Co O2 . . 69.12(4) yes
O1 Co O2 2 2 69.12(4) no
O1 Co O2 . 2 98.35(4) yes
O2 Co O2 . 2 94.37(6) yes
O1 Co N 2 . 94.27(5) yes
O1 Co N . . 98.73(5) yes
O2 Co N . . 167.36(5) yes
O2 Co N 2 . 90.79(5) yes
O1 Co N 2 2 98.73(5) no
O1 Co N . 2 94.27(5) no
O2 Co N . 2 90.79(5) no
O2 Co N 2 2 167.36(5) no
N Co N . 2 86.56(8) yes
C2 N Co . . 109.27(9) no
C2 N H0A . . 111.4(13) no
Co N H0A . . 107.8(13) no
C2 N H0B . . 114.6(14) no
Co N H0B . . 108.4(14) no
H0A N H0B . . 105.1(19) no
C1 O1 Co . . 89.92(8) no
C1 O1 K . 3_566 116.50(8) no
Co O1 K . 3_566 136.77(5) no
C1 O2 Co . . 89.63(8) no
C1 O2 K . . 87.21(7) no
Co O2 K . . 137.52(5) no
C1 O3 K . . 88.51(8) no
K O4 H4A . . 126(2) no
O3 C1 O2 . . 124.27(13) no
O3 C1 O1 . . 124.41(13) no
O2 C1 O1 . . 111.30(12) no
N C2 C2 . 2 106.70(9) no
N C2 H2A . . 111.2(14) no
C2 C2 H2A 2 . 109.8(15) no
N C2 H2B . . 108.2(11) no
C2 C2 H2B 2 . 110.8(11) no
H2A C2 H2B . . 110.1(18) no
O4 K O1 . 3_566 124.28(2) yes
O4 K O1 . 4_666 124.28(2) no
O1 K O1 3_566 4_666 111.43(5) yes
O4 K O3 . 2_556 81.76(3) no
O1 K O3 3_566 2_556 117.34(3) no
O1 K O3 4_666 2_556 72.67(3) no
O4 K O3 . . 81.76(3) yes
O1 K O3 3_566 . 72.67(3) yes
O1 K O3 4_666 . 117.34(3) yes
O3 K O3 2_556 . 163.52(5) yes
O4 K O2 . 2_556 90.40(2) no
O1 K O2 3_566 2_556 74.61(3) no
O1 K O2 4_666 2_556 104.93(3) no
O3 K O2 2_556 2_556 46.68(3) no
O3 K O2 . 2_556 133.48(3) no
O4 K O2 . . 90.40(2) yes
O1 K O2 3_566 . 104.93(3) yes
O1 K O2 4_666 . 74.61(3) yes
O3 K O2 2_556 . 133.48(3) yes
O3 K O2 . . 46.68(3) yes
O2 K O2 2_556 . 179.20(4) yes

loop_
_geom_bond_atom_site_label_1
_geom_bond_atom_site_label_2
_geom_bond_site_symmetry_2
_geom_bond_distance
_geom_bond_publ_flag
Co O1 2 1.9073(11) no
Co O1 . 1.9073(11) yes
Co O2 . 1.9190(10) yes
Co O2 2 1.9190(10) no
Co N . 1.9383(12) yes
Co N 2 1.9383(12) no
N C2 . 1.4846(19) yes
N H0A . .87(2) no
N H0B . .80(2) no
O1 C1 . 1.3182(18) yes
O1 K 3_566 2.7138(11) yes
O2 C1 . 1.3109(17) yes
O2 K . 2.8475(10) yes
O3 C1 . 1.2409(17) yes
O3 K . 2.8473(11) yes
O4 K . 2.583(2) yes
O4 H4A . .72(2) no
C2 C2 2 1.516(3) yes
C2 H2A . .95(2) no
C2 H2B . .924(18) no
K O1 3_566 2.7138(11) no
K O1 4_666 2.7138(11) no
K O3 2_556 2.8473(11) no
K O2 2_556 2.8475(11) no

loop_
_geom_hbond_atom_site_label_D
_geom_hbond_atom_site_label_H
_geom_hbond_atom_site_label_A
_geom_hbond_site_symmetry_A
_geom_hbond_distance_DH
_geom_hbond_distance_HA
_geom_hbond_distance_DA
_geom_hbond_angle_DHA
_geom_hbond_publ_flag
N H0A O1 3_565 .87(2) 2.30(2) 3.0910(17) 150.8(17) yes
N H0B O3 4_665 .80(2) 2.17(2) 2.9678(17) 173.3(19) yes
O4 H4A O3 3_576 .72(2) 2.07(2) 2.7866(17) 171(3) yes

loop_
_geom_torsion_atom_site_label_1
_geom_torsion_atom_site_label_2
_geom_torsion_atom_site_label_3
_geom_torsion_atom_site_label_4
_geom_torsion_site_symmetry_1
_geom_torsion_site_symmetry_3
_geom_torsion_site_symmetry_4
_geom_torsion
_geom_torsion_publ_flag
O1 Co N C2 2 . . 112.70(10) no
O1 Co N C2 . . . -79.61(10) no
O2 Co N C2 . . . -64.0(2) no
O2 Co N C2 2 . . -178.18(10) no
N Co N C2 2 . . 14.19(7) no
O1 Co O1 C1 2 . . -48.52(18) no
O2 Co O1 C1 . . . -1.07(7) no
O2 Co O1 C1 2 . . -92.59(8) no
N Co O1 C1 . . . 175.31(8) no
N Co O1 C1 2 . . 88.14(8) no
O1 Co O1 K 2 . 3_566 -179.06(7) no
O2 Co O1 K . . 3_566 -131.62(8) no
O2 Co O1 K 2 . 3_566 136.86(7) no
N Co O1 K . . 3_566 44.77(8) no
N Co O1 K 2 . 3_566 -42.40(8) no
O1 Co O2 C1 2 . . 167.86(7) no
O1 Co O2 C1 . . . 1.08(7) no
O2 Co O2 C1 2 . . 98.36(8) no
N Co O2 C1 . . . -15.5(2) no
N Co O2 C1 2 . . -93.19(8) no
O1 Co O2 K 2 . . -106.67(7) no
O1 Co O2 K . . . 86.54(7) no
O2 Co O2 K 2 . . -176.18(9) no
N Co O2 K . . . 70.0(2) no
N Co O2 K 2 . . -7.73(7) no
K O3 C1 O2 . . . -38.95(13) no
K O3 C1 O1 . . . 139.00(13) no
K O2 C1 O3 . . . 38.99(13) no
K O2 C1 O1 . . . -139.19(10) no
K O1 C1 O3 3_566 . . -32.16(17) no
K O1 C1 O2 3_566 . . 146.01(8) no
Co N C2 C2 . . 2 -38.67(17) yes
N C2 C2 N . 2 2 50.1(2) yes
C1 O3 K O4 . . . 117.60(9) no
C1 O3 K O1 . . 3_566 -112.50(9) no
C1 O3 K O1 . . 4_666 -6.86(10) no
C1 O3 K O3 . . 2_556 117.60(9) no
C1 O3 K O2 . . 2_556 -159.73(8) no
C1 O3 K O2 . . . 19.19(8) no
C1 O2 K O4 . . . -96.40(7) no
Co O2 K O4 . . . 177.20(6) no
C1 O2 K O1 . . 3_566 29.39(8) no
Co O2 K O1 . . 3_566 -57.01(7) no
C1 O2 K O1 . . 4_666 137.98(8) no
Co O2 K O1 . . 4_666 51.59(6) no
C1 O2 K O3 . . 2_556 -175.40(7) no
Co O2 K O3 . . 2_556 98.21(7) no
C1 O2 K O3 . . . -18.15(7) no
Co O2 K O3 . . . -104.55(8) no
